data_7047389
loop_
_publ_author_name
'Yang, Xuefeng'
'Wu, Xiugang'
'Zhou, Di'
'Yu, Junting'
'Xie, Guohua'
'Bruce, Duncan W.'
'Wang, Yafei'

_publ_section_title
;
 Platinum-based metallomesogens bearing a Pt(4,6-dfppy)(acac) skeleton:
 synthesis, photophysical properties and polarised phosphorescence
 application.
;
_journal_issue 38
_journal_name_full 'Dalton transactions (Cambridge, England : 2003)'
_journal_page_first 13368
_journal_page_last 13377
_journal_paper_doi 10.1039/c8dt03017k
_journal_volume 47
_journal_year 2018
_chemical_formula_moiety 'C74 H83 F6 N O4 Pt'
_chemical_formula_sum 'C74 H83 F6 N O4 Pt'
_chemical_formula_weight 1359.50
_space_group_crystal_system triclinic
_space_group_IT_number 2
_space_group_name_Hall '-P 1'
_space_group_name_H-M_alt 'P -1'
_symmetry_space_group_name_Hall '-P 1'
_symmetry_space_group_name_H-M 'P -1'
_atom_sites_solution_hydrogens geom
_atom_sites_solution_primary dual
_audit_creation_date 2017-10-13
_audit_creation_method
;
Olex2 1.2
(compiled 2017.08.10 svn.r3458 for OlexSys, GUI svn.r5381)
;
_audit_update_record
;
2018-03-05 deposited with the CCDC.
2018-08-30 downloaded from the CCDC.
;
_cell_angle_alpha 95.086(5)
_cell_angle_beta 97.666(3)
_cell_angle_gamma 108.351(3)
_cell_formula_units_Z 2
_cell_length_a 9.4799(15)
_cell_length_b 11.2272(17)
_cell_length_c 32.541(5)
_cell_measurement_reflns_used 2945
_cell_measurement_temperature 173
_cell_measurement_theta_max 24.48
_cell_measurement_theta_min 2.43
_cell_volume 3226.3(9)
_computing_cell_refinement 'SAINT v8.34A (Bruker, 2013)'
_computing_data_reduction 'SAINT v8.34A (Bruker, 2013)'
_computing_molecular_graphics 'Olex2 (Dolomanov et al., 2009)'
_computing_publication_material 'Olex2 (Dolomanov et al., 2009)'
_computing_structure_refinement 'ShelXL (Sheldrick, 2015)'
_computing_structure_solution 'ShelXT (Sheldrick, 2015)'
_diffrn_ambient_temperature 173.0
_diffrn_measured_fraction_theta_full 0.985
_diffrn_measured_fraction_theta_max 0.975
_diffrn_measurement_device_type 'Bruker APEX-II CCD'
_diffrn_measurement_method '\f and \w scans'
_diffrn_radiation_type MoK\a
_diffrn_radiation_wavelength 0.71073
_diffrn_reflns_av_R_equivalents 0.0846
_diffrn_reflns_av_unetI/netI 0.1398
_diffrn_reflns_Laue_measured_fraction_full 0.985
_diffrn_reflns_Laue_measured_fraction_max 0.975
_diffrn_reflns_limit_h_max 11
_diffrn_reflns_limit_h_min -11
_diffrn_reflns_limit_k_max 13
_diffrn_reflns_limit_k_min -12
_diffrn_reflns_limit_l_max 40
_diffrn_reflns_limit_l_min -40
_diffrn_reflns_number 26261
_diffrn_reflns_point_group_measured_fraction_full 0.985
_diffrn_reflns_point_group_measured_fraction_max 0.975
_diffrn_reflns_theta_full 25.242
_diffrn_reflns_theta_max 26.428
_diffrn_reflns_theta_min 1.275
_diffrn_standards_number 0
_exptl_absorpt_coefficient_mu 2.242
_exptl_absorpt_correction_T_max 0.7454
_exptl_absorpt_correction_T_min 0.4571
_exptl_absorpt_correction_type multi-scan
_exptl_absorpt_process_details
'SADABS-2014/5 (Bruker,2014/5) was used for absorption correction. wR2(int) was 0.0983 before and 0.0613 after correction. The Ratio of minimum to maximum transmission is 0.6132. The \l/2 correction factor is 0.00150.'
_exptl_crystal_colour colourless
_exptl_crystal_colour_primary colourless
_exptl_crystal_density_diffrn 1.399
_exptl_crystal_description block
_exptl_crystal_F_000 1396
_exptl_crystal_size_max 0.19
_exptl_crystal_size_mid 0.15
_exptl_crystal_size_min 0.11
_refine_diff_density_max 1.768
_refine_diff_density_min -1.434
_refine_diff_density_rms 0.160
_refine_ls_extinction_method none
_refine_ls_goodness_of_fit_ref 1.002
_refine_ls_hydrogen_treatment constr
_refine_ls_matrix_type full
_refine_ls_number_parameters 777
_refine_ls_number_reflns 12931
_refine_ls_number_restraints 783
_refine_ls_restrained_S_all 0.990
_refine_ls_R_factor_all 0.1239
_refine_ls_R_factor_gt 0.0739
_refine_ls_shift/su_max 0.012
_refine_ls_shift/su_mean 0.000
_refine_ls_structure_factor_coef Fsqd
_refine_ls_weighting_details 'w=1/[\s^2^(Fo^2^)+(0.1139P)^2^] where P=(Fo^2^+2Fc^2^)/3'
_refine_ls_weighting_scheme calc
_refine_ls_wR_factor_gt 0.1821
_refine_ls_wR_factor_ref 0.2138
_reflns_Friedel_coverage 0.000
_reflns_number_gt 8294
_reflns_number_total 12931
_reflns_threshold_expression 'I > 2\s(I)'
_cod_data_source_file c8dt03017k1.cif
_cod_data_source_block zz
_cod_depositor_comments 'Adding full bibliography for 7047389.cif.'
_cod_database_code 7047389
_shelx_shelxl_version_number 2014/7
_shelx_space_group_comment
;
The symmetry employed for this shelxl refinement is uniquely defined
by the following loop, which should always be used as a source of
symmetry information in preference to the above space-group names.
They are only intended as comments.
;
_shelx_estimated_absorpt_t_max 0.791
_shelx_estimated_absorpt_t_min 0.675
_olex2_refinement_description
;
1. Fixed Uiso
 At 1.2 times of:
  All C(H) groups, All C(H,H) groups
 At 1.5 times of:
  All C(H,H,H) groups
2. Restrained distances
 C39-C40
 1.56 with sigma of 0.02
 C36-C39 \\sim C40-C39 \\sim C40-C41 \\sim C42-C41 \\sim C43-C42
 with sigma of 0.02
 C69-C66 \\sim C70-C69 \\sim C70-C71 \\sim C72-C71 \\sim C73-C72
 with sigma of 0.02
3. Uiso/Uaniso restraints and constraints
Uanis(C40) \\sim Ueq, Uanis(C41) \\sim Ueq, Uanis(C42) \\sim Ueq, Uanis(C43)
\\sim Ueq, Uanis(C39) \\sim Ueq, Uanis(C36) \\sim Ueq, Uanis(C35) \\sim Ueq,
Uanis(C38) \\sim Ueq, Uanis(C37) \\sim Ueq, Uanis(C69) \\sim Ueq, Uanis(C70)
\\sim Ueq, Uanis(C71) \\sim Ueq, Uanis(C72) \\sim Ueq, Uanis(C73) \\sim Ueq:
with sigma of 0.005 and sigma for terminal atoms of 0.01
4. Rigid body (RIGU) restrains
 All non-hydrogen atoms
 with sigma for 1-2 distances of 0.004 and sigma for 1-3 distances of 0.004
5.a Ternary CH refined with riding coordinates:
 C33(H33), C36(H36), C63(H63), C66(H66)
5.b Secondary CH2 refined with riding coordinates:
 C14(H14A,H14B), C15(H15A,H15B), C16(H16A,H16B), C17(H17A,H17B), C18(H18A,
 H18B), C19(H19A,H19B), C20(H20A,H20B), C34(H34A,H34B), C35(H35A,H35B),
 C37(H37A,H37B), C38(H38A,H38B), C41(H41A,H41B), C42(H42A,H42B), C45(H45A,H45B),
  C46(H46A,H46B), C47(H47A,H47B), C48(H48A,H48B), C49(H49A,H49B), C50(H50A,
 H50B), C51(H51A,H51B), C64(H64A,H64B), C65(H65A,H65B), C67(H67A,H67B),
 C68(H68A,H68B)
5.c Aromatic/amide H refined with riding coordinates:
 C2(H2), C4(H4), C8(H8), C9(H9), C10(H10), C11(H11), C12(H12), C25(H25),
 C26(H26), C28(H28), C29(H29), C31(H31), C32(H32), C39(H39), C40(H40), C53(H53),
  C54(H54), C58(H58), C59(H59), C61(H61), C62(H62), C69(H69), C70(H70),
 C71(H71), C72(H72)
5.d Idealised Me refined as rotating group:
 C43(H43A,H43B,H43C), C73(H73A,H73B,H73C)
;
_olex2_submission_special_instructions 'No special instructions were received'

loop_
_space_group_symop_operation_xyz
'x, y, z'
'-x, -y, -z'

loop_
_atom_site_label
_atom_site_type_symbol
_atom_site_fract_x
_atom_site_fract_y
_atom_site_fract_z
_atom_site_U_iso_or_equiv
_atom_site_adp_type
_atom_site_occupancy
_atom_site_site_symmetry_order
_atom_site_calc_flag
_atom_site_refinement_flags_posn
_atom_site_refinement_flags_adp
Pt1 Pt 0.75590(3) 0.34225(2) 0.40282(2) 0.03957(8) Uani 1 1 d . U
F1 F 0.7099(6) -0.0698(4) 0.47748(18) 0.0839(15) Uani 1 1 d . U
F2 F 1.0796(6) 0.0447(5) 0.39424(19) 0.0804(15) Uani 1 1 d . U
F3 F 1.0212(7) 1.2763(6) 0.14939(17) 0.0897(17) Uani 1 1 d . U
F4 F 1.0250(8) 1.4790(5) 0.11300(16) 0.0912(18) Uani 1 1 d . U
F5 F -0.0475(7) 0.2685(5) 0.69123(16) 0.0804(18) Uani 1 1 d . U
F6 F -0.1158(7) 0.0919(5) 0.73885(16) 0.088(2) Uani 1 1 d . U
O1 O 0.5893(6) 0.3059(5) 0.43613(16) 0.0478(12) Uani 1 1 d . U
O2 O 0.7096(5) 0.5018(4) 0.38420(16) 0.0448(12) Uani 1 1 d . U
O3 O -0.2017(6) 0.2470(5) 0.61470(17) 0.0561(15) Uani 1 1 d . U
O4 O 0.8877(8) 1.2221(6) 0.21498(19) 0.0766(17) Uani 1 1 d . U
N1 N 0.9270(7) 0.3565(5) 0.37219(19) 0.0417(14) Uani 1 1 d . U
C01L C -0.1671(10) 0.1628(7) 0.6770(3) 0.056(2) Uani 1 1 d . U
C1 C 0.8050(8) 0.1943(6) 0.4175(2) 0.0396(15) Uani 1 1 d . U
C2 C 0.7332(9) 0.1089(7) 0.4437(2) 0.0498(18) Uani 1 1 d . U
H2 H 0.6514 0.1209 0.4555 0.060 Uiso 1 1 calc R .
C3 C 0.7798(10) 0.0110(7) 0.4521(3) 0.0595(19) Uani 1 1 d . U
C4 C 0.8970(10) -0.0136(8) 0.4356(3) 0.063(2) Uani 1 1 d . U
H4 H 0.9293 -0.0831 0.4416 0.076 Uiso 1 1 calc R .
C5 C 0.9616(9) 0.0686(7) 0.4103(3) 0.0546(18) Uani 1 1 d . U
C6 C 0.9229(8) 0.1715(7) 0.4003(2) 0.0442(16) Uani 1 1 d . U
C7 C 0.9905(8) 0.2649(6) 0.3735(2) 0.0427(15) Uani 1 1 d . U
C8 C 1.1115(10) 0.2730(8) 0.3526(3) 0.062(2) Uani 1 1 d . U
H8 H 1.1591 0.2103 0.3542 0.074 Uiso 1 1 calc R .
C9 C 1.1624(10) 0.3675(8) 0.3300(3) 0.065(2) Uani 1 1 d . U
H9 H 1.2440 0.3707 0.3156 0.078 Uiso 1 1 calc R .
C10 C 1.0948(11) 0.4602(8) 0.3280(3) 0.073(2) Uani 1 1 d . U
H10 H 1.1301 0.5279 0.3124 0.087 Uiso 1 1 calc R .
C11 C 0.9763(10) 0.4530(7) 0.3489(3) 0.0569(19) Uani 1 1 d . U
H11 H 0.9280 0.5152 0.3471 0.068 Uiso 1 1 calc R .
C12 C 0.4965(9) 0.4714(7) 0.4179(2) 0.0476(17) Uani 1 1 d . U
H12 H 0.4176 0.5049 0.4211 0.057 Uiso 1 1 calc R .
C13 C 0.6029(9) 0.5326(6) 0.3933(2) 0.0444(16) Uani 1 1 d . U
C14 C 0.5802(8) 0.6492(6) 0.3759(2) 0.0456(17) Uani 1 1 d . U
H14A H 0.4770 0.6232 0.3595 0.055 Uiso 1 1 calc R .
H14B H 0.5856 0.7122 0.3999 0.055 Uiso 1 1 calc R .
C15 C 0.6886(9) 0.7132(7) 0.3489(2) 0.0503(19) Uani 1 1 d . U
H15A H 0.6819 0.6523 0.3242 0.060 Uiso 1 1 calc R .
H15B H 0.7926 0.7397 0.3648 0.060 Uiso 1 1 calc R .
C16 C 0.6561(9) 0.8302(7) 0.3342(2) 0.0500(19) Uani 1 1 d . U
H16A H 0.5499 0.8045 0.3200 0.060 Uiso 1 1 calc R .
H16B H 0.6692 0.8932 0.3589 0.060 Uiso 1 1 calc R .
C17 C 0.7598(10) 0.8918(7) 0.3042(2) 0.0542(19) Uani 1 1 d . U
H17A H 0.7462 0.8289 0.2794 0.065 Uiso 1 1 calc R .
H17B H 0.8661 0.9170 0.3183 0.065 Uiso 1 1 calc R .
C18 C 0.7279(9) 1.0085(7) 0.2898(2) 0.0484(19) Uani 1 1 d . U
H18A H 0.6197 0.9848 0.2778 0.058 Uiso 1 1 calc R .
H18B H 0.7498 1.0742 0.3143 0.058 Uiso 1 1 calc R .
C19 C 0.8202(10) 1.0616(7) 0.2581(3) 0.056(2) Uani 1 1 d . U
H19A H 0.7897 0.9994 0.2323 0.067 Uiso 1 1 calc R .
H19B H 0.9277 1.0757 0.2689 0.067 Uiso 1 1 calc R .
C20 C 0.8025(10) 1.1872(7) 0.2473(3) 0.061(2) Uani 1 1 d . U
H20A H 0.6951 1.1761 0.2376 0.073 Uiso 1 1 calc R .
H20B H 0.8412 1.2532 0.2721 0.073 Uiso 1 1 calc R .
C21 C 0.8877(11) 1.3308(8) 0.1996(3) 0.067(2) Uani 1 1 d . U
C22 C 0.9508(11) 1.3548(9) 0.1644(3) 0.066(2) Uani 1 1 d . U
C23 C 0.9513(11) 1.4619(9) 0.1464(3) 0.065(2) Uani 1 1 d . U
C24 C 0.8893(11) 1.5483(8) 0.1610(3) 0.063(2) Uani 1 1 d . U
C25 C 0.8321(13) 1.5287(10) 0.1983(3) 0.081(2) Uani 1 1 d . U
H25 H 0.7954 1.5893 0.2114 0.098 Uiso 1 1 calc R .
C26 C 0.8293(13) 1.4193(9) 0.2161(3) 0.089(2) Uani 1 1 d . U
H26 H 0.7855 1.4051 0.2406 0.107 Uiso 1 1 calc R .
C27 C 0.8872(12) 1.6641(8) 0.1417(3) 0.068(2) Uani 1 1 d . U
C28 C 0.8625(15) 1.6562(10) 0.0993(3) 0.091(4) Uani 1 1 d . U
H28 H 0.8527 1.5801 0.0821 0.109 Uiso 1 1 calc R .
C29 C 0.8515(16) 1.7641(10) 0.0812(3) 0.105(4) Uani 1 1 d . U
H29 H 0.8276 1.7577 0.0516 0.126 Uiso 1 1 calc R .
C30 C 0.8748(16) 1.8787(10) 0.1055(3) 0.095(3) Uani 1 1 d . U
C31 C 0.8993(14) 1.8788(10) 0.1470(3) 0.088(3) Uani 1 1 d . U
H31 H 0.9096 1.9547 0.1644 0.105 Uiso 1 1 calc R .
C32 C 0.9107(13) 1.7771(9) 0.1662(3) 0.079(3) Uani 1 1 d . U
H32 H 0.9342 1.7848 0.1959 0.095 Uiso 1 1 calc R .
C33 C 0.8585(15) 1.9953(11) 0.0863(4) 0.099(3) Uani 1 1 d . U
H33 H 0.8786 2.0657 0.1097 0.119 Uiso 1 1 calc R .
C34 C 0.9701(16) 2.0387(12) 0.0578(4) 0.113(3) Uani 1 1 d . U
H34A H 0.9512 1.9714 0.0339 0.136 Uiso 1 1 calc R .
H34B H 1.0736 2.0563 0.0731 0.136 Uiso 1 1 calc R .
C35 C 0.9551(17) 2.1581(13) 0.0418(4) 0.122(3) Uani 1 1 d . U
H35A H 0.9800 2.2255 0.0660 0.146 Uiso 1 1 calc R .
H35B H 1.0305 2.1866 0.0233 0.146 Uiso 1 1 calc R .
C36 C 0.8135(19) 2.1446(11) 0.0199(5) 0.149(3) Uani 1 1 d D U
H36 H 0.7914 2.0832 -0.0062 0.179 Uiso 1 1 calc R .
C37 C 0.6911(19) 2.0968(16) 0.0467(5) 0.152(3) Uani 1 1 d . U
H37A H 0.5898 2.0778 0.0298 0.183 Uiso 1 1 calc R .
H37B H 0.7035 2.1623 0.0707 0.183 Uiso 1 1 calc R .
C38 C 0.7081(19) 1.9711(15) 0.0633(5) 0.147(3) Uani 1 1 d . U
H38A H 0.6331 1.9404 0.0818 0.176 Uiso 1 1 calc R .
H38B H 0.6873 1.9040 0.0393 0.176 Uiso 1 1 calc R .
C39 C 0.8248(13) 2.2802(11) 0.0080(5) 0.187(3) Uani 1 1 d D U
H39 H 0.9149 2.3512 0.0141 0.224 Uiso 1 1 calc R .
C40 C 0.6755(14) 2.2843(12) -0.0145(5) 0.212(4) Uani 1 1 d D U
H40 H 0.5768 2.2243 -0.0184 0.255 Uiso 1 1 calc R .
C41 C 0.7337(16) 2.4180(12) -0.0295(6) 0.200(3) Uani 1 1 d D U
H41A H 0.7900 2.4854 -0.0059 0.239 Uiso 1 1 calc R .
H41B H 0.7972 2.4182 -0.0513 0.239 Uiso 1 1 calc R .
C42 C 0.5810(15) 2.4306(11) -0.0472(6) 0.204(4) Uani 1 1 d D U
H42A H 0.5139 2.4164 -0.0259 0.244 Uiso 1 1 calc R .
H42B H 0.5314 2.3667 -0.0722 0.244 Uiso 1 1 calc R .
C43 C 0.611(2) 2.5669(12) -0.0592(6) 0.189(5) Uani 1 1 d D U
H43A H 0.5690 2.5614 -0.0887 0.284 Uiso 1 1 calc GR .
H43B H 0.7197 2.6121 -0.0544 0.284 Uiso 1 1 calc GR .
H43C H 0.5624 2.6128 -0.0418 0.284 Uiso 1 1 calc GR .
C44 C 0.4971(8) 0.3678(7) 0.4376(2) 0.0454(16) Uani 1 1 d . U
C45 C 0.3830(9) 0.3135(7) 0.4651(3) 0.0547(18) Uani 1 1 d . U
H45A H 0.3222 0.2263 0.4518 0.066 Uiso 1 1 calc R .
H45B H 0.4395 0.3062 0.4921 0.066 Uiso 1 1 calc R .
C46 C 0.2756(8) 0.3811(6) 0.4747(2) 0.0392(16) Uani 1 1 d . U
H46A H 0.2129 0.3858 0.4484 0.047 Uiso 1 1 calc R .
H46B H 0.3327 0.4687 0.4884 0.047 Uiso 1 1 calc R .
C47 C 0.1735(8) 0.3098(7) 0.5039(2) 0.0411(16) Uani 1 1 d . U
H47A H 0.1222 0.2210 0.4906 0.049 Uiso 1 1 calc R .
H47B H 0.2375 0.3083 0.5304 0.049 Uiso 1 1 calc R .
C48 C 0.0561(8) 0.3665(7) 0.5141(2) 0.0418(16) Uani 1 1 d . U
H48A H -0.0095 0.3674 0.4878 0.050 Uiso 1 1 calc R .
H48B H 0.1063 0.4552 0.5276 0.050 Uiso 1 1 calc R .
C49 C -0.0413(8) 0.2913(7) 0.5434(2) 0.0441(17) Uani 1 1 d . U
H49A H -0.0731 0.1999 0.5325 0.053 Uiso 1 1 calc R .
H49B H 0.0217 0.3045 0.5713 0.053 Uiso 1 1 calc R .
C50 C -0.1795(9) 0.3256(8) 0.5485(3) 0.0560(19) Uani 1 1 d . U
H50A H -0.2365 0.3248 0.5206 0.067 Uiso 1 1 calc R .
H50B H -0.1493 0.4122 0.5640 0.067 Uiso 1 1 calc R .
C51 C -0.2799(9) 0.2312(8) 0.5724(3) 0.056(2) Uani 1 1 d . U
H51A H -0.3769 0.2470 0.5725 0.068 Uiso 1 1 calc R .
H51B H -0.3014 0.1435 0.5587 0.068 Uiso 1 1 calc R .
C52 C -0.2513(9) 0.1489(7) 0.6370(2) 0.0496(18) Uani 1 1 d . U
C53 C -0.3712(10) 0.0419(8) 0.6251(3) 0.057(2) Uani 1 1 d . U
H53 H -0.4349 0.0317 0.5989 0.069 Uiso 1 1 calc R .
C54 C -0.4033(10) -0.0539(8) 0.6504(3) 0.062(2) Uani 1 1 d . U
H54 H -0.4856 -0.1291 0.6399 0.074 Uiso 1 1 calc R .
C55 C -0.3248(9) -0.0465(7) 0.6888(2) 0.0477(18) Uani 1 1 d . U
C56 C -0.2022(9) 0.0680(7) 0.7018(2) 0.0465(18) Uani 1 1 d . U
C57 C -0.3547(9) -0.1539(7) 0.7136(2) 0.0475(18) Uani 1 1 d . U
C58 C -0.4830(10) -0.2595(8) 0.6999(3) 0.063(2) Uani 1 1 d . U
H58 H -0.5529 -0.2563 0.6766 0.076 Uiso 1 1 calc R .
C59 C -0.5137(10) -0.3672(8) 0.7183(3) 0.061(2) Uani 1 1 d . U
H59 H -0.6038 -0.4357 0.7075 0.073 Uiso 1 1 calc R .
C60 C -0.4169(10) -0.3793(8) 0.7523(3) 0.0564(19) Uani 1 1 d . U
C61 C -0.2912(12) -0.2750(9) 0.7665(3) 0.076(3) Uani 1 1 d . U
H61 H -0.2224 -0.2796 0.7899 0.092 Uiso 1 1 calc R .
C62 C -0.2575(12) -0.1616(9) 0.7486(3) 0.079(3) Uani 1 1 d . U
H62 H -0.1700 -0.0916 0.7603 0.095 Uiso 1 1 calc R .
C63 C -0.4455(11) -0.5068(9) 0.7687(3) 0.070(2) Uani 1 1 d . U
H63 H -0.5509 -0.5619 0.7564 0.084 Uiso 1 1 calc R .
C64 C -0.4295(13) -0.4981(9) 0.8149(3) 0.080(3) Uani 1 1 d . U
H64A H -0.4960 -0.4533 0.8248 0.096 Uiso 1 1 calc R .
H64B H -0.3241 -0.4481 0.8276 0.096 Uiso 1 1 calc R .
C65 C -0.4707(17) -0.6301(11) 0.8289(4) 0.116(3) Uani 1 1 d . U
H65A H -0.5763 -0.6807 0.8166 0.139 Uiso 1 1 calc R .
H65B H -0.4605 -0.6224 0.8598 0.139 Uiso 1 1 calc R .
C66 C -0.3569(16) -0.6983(9) 0.8131(4) 0.107(3) Uani 1 1 d D U
H66 H -0.2508 -0.6469 0.8260 0.128 Uiso 1 1 calc R .
C67 C -0.3736(13) -0.7029(10) 0.7680(4) 0.088(3) Uani 1 1 d . U
H67A H -0.4781 -0.7552 0.7552 0.105 Uiso 1 1 calc R .
H67B H -0.3047 -0.7441 0.7574 0.105 Uiso 1 1 calc R .
C68 C -0.3388(11) -0.5704(9) 0.7543(3) 0.075(2) Uani 1 1 d . U
H68A H -0.2336 -0.5181 0.7664 0.090 Uiso 1 1 calc R .
H68B H -0.3491 -0.5779 0.7234 0.090 Uiso 1 1 calc R .
C69 C -0.3930(16) -0.8284(10) 0.8252(3) 0.131(3) Uani 1 1 d D U
H69 H -0.4623 -0.8989 0.8067 0.157 Uiso 1 1 calc R .
C70 C -0.3226(19) -0.8465(11) 0.8650(4) 0.167(3) Uani 1 1 d D U
H70 H -0.2682 -0.7789 0.8867 0.200 Uiso 1 1 calc R .
C71 C -0.3439(17) -0.9840(9) 0.8687(5) 0.157(3) Uani 1 1 d D U
H71 H -0.2610 -1.0011 0.8837 0.188 Uiso 1 1 calc R .
C72 C -0.4794(16) -1.0952(10) 0.8515(5) 0.144(3) Uani 1 1 d D U
H72 H -0.5591 -1.0996 0.8297 0.173 Uiso 1 1 calc R .
C73 C -0.4642(19) -1.2007(11) 0.8759(4) 0.147(5) Uani 1 1 d D U
H73A H -0.4064 -1.2461 0.8622 0.220 Uiso 1 1 calc GR .
H73B H -0.5647 -1.2596 0.8768 0.220 Uiso 1 1 calc GR .
H73C H -0.4117 -1.1644 0.9045 0.220 Uiso 1 1 calc GR .

loop_
_atom_site_aniso_label
_atom_site_aniso_U_11
_atom_site_aniso_U_22
_atom_site_aniso_U_33
_atom_site_aniso_U_23
_atom_site_aniso_U_13
_atom_site_aniso_U_12
Pt1 0.04804(14) 0.03212(12) 0.04782(15) 0.01483(10) 0.01504(11) 0.02094(10)
F1 0.102(3) 0.060(2) 0.119(3) 0.060(2) 0.045(3) 0.044(2)
F2 0.078(3) 0.074(3) 0.117(4) 0.036(3) 0.041(3) 0.050(2)
F3 0.123(4) 0.086(3) 0.077(3) 0.032(2) 0.041(3) 0.044(3)
F4 0.137(4) 0.084(3) 0.063(3) 0.033(2) 0.049(3) 0.033(3)
F5 0.104(4) 0.047(3) 0.071(3) 0.012(2) 0.003(3) 0.001(3)
F6 0.114(4) 0.059(3) 0.062(3) 0.019(2) -0.011(3) -0.003(3)
O1 0.051(2) 0.047(2) 0.059(3) 0.028(2) 0.023(2) 0.0251(18)
O2 0.046(2) 0.035(2) 0.063(3) 0.0196(19) 0.021(2) 0.0186(17)
O3 0.067(3) 0.049(3) 0.058(3) 0.018(2) 0.019(2) 0.019(2)
O4 0.098(4) 0.080(3) 0.079(3) 0.051(2) 0.042(3) 0.046(3)
N1 0.041(3) 0.033(2) 0.053(3) 0.005(2) 0.008(2) 0.0140(19)
C01L 0.070(4) 0.042(3) 0.059(3) 0.007(2) 0.017(3) 0.021(3)
C1 0.036(3) 0.031(3) 0.047(3) 0.005(2) 0.001(2) 0.007(2)
C2 0.060(4) 0.038(3) 0.057(4) 0.018(2) 0.015(3) 0.019(2)
C3 0.067(4) 0.038(3) 0.078(4) 0.021(3) 0.011(3) 0.021(2)
C4 0.062(4) 0.050(4) 0.083(4) 0.019(3) 0.007(3) 0.026(3)
C5 0.050(3) 0.039(3) 0.079(4) 0.012(3) 0.008(3) 0.022(2)
C6 0.041(3) 0.036(3) 0.057(3) 0.004(2) 0.006(2) 0.017(2)
C7 0.048(3) 0.034(3) 0.049(3) 0.001(2) 0.010(2) 0.018(2)
C8 0.067(4) 0.053(4) 0.077(4) 0.009(3) 0.032(3) 0.030(3)
C9 0.067(4) 0.060(4) 0.081(5) 0.015(3) 0.030(3) 0.029(3)
C10 0.085(4) 0.053(4) 0.103(5) 0.029(3) 0.058(3) 0.033(3)
C11 0.072(4) 0.044(3) 0.074(4) 0.023(3) 0.036(3) 0.033(3)
C12 0.052(3) 0.044(3) 0.061(3) 0.028(2) 0.022(3) 0.025(2)
C13 0.054(3) 0.037(3) 0.053(3) 0.022(2) 0.020(2) 0.022(2)
C14 0.052(4) 0.039(3) 0.058(4) 0.023(2) 0.019(3) 0.023(2)
C15 0.063(4) 0.039(3) 0.059(4) 0.024(3) 0.023(3) 0.022(3)
C16 0.062(4) 0.041(3) 0.059(4) 0.025(3) 0.021(3) 0.025(3)
C17 0.068(4) 0.051(3) 0.059(4) 0.028(3) 0.027(3) 0.031(3)
C18 0.059(4) 0.038(3) 0.051(4) 0.016(3) 0.012(3) 0.016(3)
C19 0.062(4) 0.055(3) 0.064(4) 0.029(3) 0.023(3) 0.026(3)
C20 0.075(5) 0.049(3) 0.070(4) 0.031(3) 0.028(3) 0.024(3)
C21 0.069(4) 0.067(3) 0.076(4) 0.041(3) 0.029(3) 0.025(3)
C22 0.078(4) 0.063(3) 0.062(3) 0.029(3) 0.025(3) 0.019(3)
C23 0.084(4) 0.065(3) 0.049(3) 0.025(2) 0.023(3) 0.020(3)
C24 0.076(4) 0.062(3) 0.056(3) 0.025(2) 0.017(3) 0.020(3)
C25 0.109(6) 0.081(4) 0.080(4) 0.046(3) 0.044(4) 0.046(4)
C26 0.117(5) 0.087(4) 0.103(5) 0.062(3) 0.063(4) 0.056(3)
C27 0.096(6) 0.057(3) 0.049(3) 0.019(2) 0.016(3) 0.018(3)
C28 0.147(9) 0.067(4) 0.055(4) 0.017(3) 0.010(4) 0.032(4)
C29 0.193(11) 0.074(4) 0.057(4) 0.026(3) 0.029(5) 0.050(4)
C30 0.152(8) 0.069(4) 0.067(4) 0.021(3) 0.028(4) 0.035(4)
C31 0.134(8) 0.061(4) 0.071(4) 0.020(3) 0.035(4) 0.026(4)
C32 0.125(8) 0.058(3) 0.055(4) 0.015(3) 0.022(4) 0.025(3)
C33 0.144(5) 0.072(4) 0.091(5) 0.032(3) 0.045(4) 0.032(4)
C34 0.146(6) 0.109(6) 0.102(6) 0.049(4) 0.046(5) 0.047(4)
C35 0.136(4) 0.111(4) 0.118(4) 0.030(3) 0.029(3) 0.033(3)
C36 0.155(4) 0.148(4) 0.147(4) 0.027(3) 0.025(3) 0.050(3)
C37 0.155(4) 0.148(4) 0.159(4) 0.030(3) 0.025(3) 0.055(3)
C38 0.153(4) 0.143(4) 0.148(4) 0.029(3) 0.026(3) 0.052(3)
C39 0.194(4) 0.179(4) 0.190(5) 0.037(3) 0.031(3) 0.062(3)
C40 0.214(5) 0.209(4) 0.215(5) 0.038(3) 0.032(3) 0.071(3)
C41 0.203(4) 0.198(4) 0.199(5) 0.036(3) 0.036(3) 0.066(3)
C42 0.207(5) 0.200(4) 0.203(5) 0.033(3) 0.036(4) 0.064(3)
C43 0.206(8) 0.182(6) 0.182(8) 0.036(5) 0.038(7) 0.062(5)
C44 0.043(3) 0.041(3) 0.059(3) 0.025(2) 0.013(2) 0.017(2)
C45 0.054(3) 0.042(3) 0.084(4) 0.034(3) 0.029(3) 0.024(2)
C46 0.039(3) 0.038(3) 0.045(3) 0.021(2) 0.011(2) 0.013(2)
C47 0.041(3) 0.040(3) 0.046(3) 0.019(3) 0.013(2) 0.011(2)
C48 0.045(3) 0.039(3) 0.048(3) 0.017(3) 0.012(3) 0.019(2)
C49 0.053(3) 0.044(3) 0.049(3) 0.024(3) 0.020(3) 0.025(2)
C50 0.058(3) 0.056(4) 0.071(4) 0.028(3) 0.026(3) 0.031(3)
C51 0.055(4) 0.068(4) 0.068(4) 0.029(3) 0.024(3) 0.040(3)
C52 0.055(3) 0.050(3) 0.058(3) 0.017(2) 0.026(3) 0.030(3)
C53 0.055(4) 0.058(3) 0.065(4) 0.022(3) 0.011(3) 0.023(3)
C54 0.057(4) 0.058(4) 0.063(3) 0.016(3) 0.008(3) 0.009(3)
C55 0.054(4) 0.047(3) 0.050(3) 0.009(2) 0.019(3) 0.023(2)
C56 0.057(4) 0.038(3) 0.050(3) 0.008(2) 0.012(3) 0.021(2)
C57 0.054(3) 0.044(3) 0.053(3) 0.011(2) 0.025(3) 0.020(2)
C58 0.057(4) 0.056(3) 0.072(4) 0.023(3) 0.005(4) 0.012(3)
C59 0.066(4) 0.053(4) 0.064(4) 0.019(3) 0.020(3) 0.016(3)
C60 0.062(4) 0.063(3) 0.057(4) 0.020(3) 0.029(3) 0.027(3)
C61 0.087(5) 0.070(4) 0.068(5) 0.027(3) 0.012(4) 0.016(3)
C62 0.075(5) 0.073(4) 0.077(4) 0.035(3) 0.001(4) 0.004(4)
C63 0.071(4) 0.067(4) 0.078(4) 0.029(3) 0.024(3) 0.022(3)
C64 0.089(6) 0.072(4) 0.083(4) 0.039(3) 0.031(4) 0.019(4)
C65 0.160(7) 0.095(5) 0.097(6) 0.053(4) 0.038(5) 0.031(4)
C66 0.115(7) 0.079(5) 0.108(5) 0.020(3) 0.001(4) 0.012(4)
C67 0.075(6) 0.078(4) 0.108(5) 0.026(3) 0.007(4) 0.023(4)
C68 0.067(4) 0.071(4) 0.092(5) 0.025(3) 0.019(4) 0.024(3)
C69 0.136(4) 0.117(4) 0.132(4) 0.030(3) 0.016(3) 0.032(3)
C70 0.174(5) 0.160(4) 0.165(4) 0.035(3) 0.018(3) 0.054(3)
C71 0.157(5) 0.150(4) 0.165(5) 0.032(3) 0.015(4) 0.055(3)
C72 0.144(5) 0.140(4) 0.149(5) 0.030(3) 0.016(3) 0.051(3)
C73 0.156(8) 0.141(6) 0.150(7) 0.035(5) 0.027(6) 0.053(5)

loop_
_atom_type_symbol
_atom_type_description
_atom_type_scat_dispersion_real
_atom_type_scat_dispersion_imag
_atom_type_scat_source
C C 0.0033 0.0016 'International Tables Vol C Tables 4.2.6.8 and 6.1.1.4'
H H 0.0000 0.0000 'International Tables Vol C Tables 4.2.6.8 and 6.1.1.4'
F F 0.0171 0.0103 'International Tables Vol C Tables 4.2.6.8 and 6.1.1.4'
N N 0.0061 0.0033 'International Tables Vol C Tables 4.2.6.8 and 6.1.1.4'
O O 0.0106 0.0060 'International Tables Vol C Tables 4.2.6.8 and 6.1.1.4'
Pt Pt -1.7033 8.3905 'International Tables Vol C Tables 4.2.6.8 and 6.1.1.4'

loop_
_geom_angle_atom_site_label_1
_geom_angle_atom_site_label_2
_geom_angle_atom_site_label_3
_geom_angle
O1 Pt1 O2 91.7(2)
N1 Pt1 O1 171.8(2)
N1 Pt1 O2 96.5(2)
C1 Pt1 O1 91.4(3)
C1 Pt1 O2 176.8(3)
C1 Pt1 N1 80.4(3)
C44 O1 Pt1 124.7(5)
C13 O2 Pt1 123.2(5)
C52 O3 C51 116.4(6)
C21 O4 C20 117.1(8)
C7 N1 Pt1 117.7(5)
C7 N1 C11 120.3(7)
C11 N1 Pt1 121.9(6)
F5 C01L C52 120.2(7)
F5 C01L C56 119.0(7)
C56 C01L C52 120.8(7)
C2 C1 Pt1 126.2(6)
C6 C1 Pt1 116.1(5)
C6 C1 C2 117.7(7)
C1 C2 H2 119.8
C3 C2 C1 120.5(9)
C3 C2 H2 119.8
F1 C3 C4 117.2(8)
C2 C3 F1 119.7(9)
C2 C3 C4 123.1(9)
C3 C4 H4 122.6
C5 C4 C3 114.9(8)
C5 C4 H4 122.6
C4 C5 F2 114.8(8)
C4 C5 C6 126.2(9)
C6 C5 F2 119.0(8)
C1 C6 C7 113.8(7)
C5 C6 C1 117.7(7)
C5 C6 C7 128.4(8)
N1 C7 C6 111.9(7)
N1 C7 C8 118.9(7)
C8 C7 C6 129.1(8)
C7 C8 H8 119.2
C9 C8 C7 121.5(9)
C9 C8 H8 119.2
C8 C9 H9 120.3
C8 C9 C10 119.4(9)
C10 C9 H9 120.3
C9 C10 H10 120.4
C11 C10 C9 119.2(9)
C11 C10 H10 120.4
N1 C11 H11 119.7
C10 C11 N1 120.6(8)
C10 C11 H11 119.7
C13 C12 H12 117.1
C44 C12 H12 117.1
C44 C12 C13 125.9(8)
O2 C13 C12 127.2(7)
O2 C13 C14 117.1(7)
C12 C13 C14 115.8(7)
C13 C14 H14A 108.1
C13 C14 H14B 108.1
H14A C14 H14B 107.3
C15 C14 C13 116.7(7)
C15 C14 H14A 108.1
C15 C14 H14B 108.1
C14 C15 H15A 109.3
C14 C15 H15B 109.3
C14 C15 C16 111.8(7)
H15A C15 H15B 107.9
C16 C15 H15A 109.3
C16 C15 H15B 109.3
C15 C16 H16A 109.1
C15 C16 H16B 109.1
H16A C16 H16B 107.9
C17 C16 C15 112.4(7)
C17 C16 H16A 109.1
C17 C16 H16B 109.1
C16 C17 H17A 109.1
C16 C17 H17B 109.1
C16 C17 C18 112.3(7)
H17A C17 H17B 107.9
C18 C17 H17A 109.1
C18 C17 H17B 109.1
C17 C18 H18A 109.2
C17 C18 H18B 109.2
H18A C18 H18B 107.9
C19 C18 C17 112.0(7)
C19 C18 H18A 109.2
C19 C18 H18B 109.2
C18 C19 H19A 109.1
C18 C19 H19B 109.1
C18 C19 C20 112.3(7)
H19A C19 H19B 107.9
C20 C19 H19A 109.1
C20 C19 H19B 109.1
O4 C20 C19 106.2(7)
O4 C20 H20A 110.5
O4 C20 H20B 110.5
C19 C20 H20A 110.5
C19 C20 H20B 110.5
H20A C20 H20B 108.7
O4 C21 C22 117.0(9)
O4 C21 C26 126.0(9)
C22 C21 C26 117.0(9)
F3 C22 C21 118.7(8)
F3 C22 C23 121.0(8)
C21 C22 C23 120.1(10)
F4 C23 C22 114.6(9)
C24 C23 F4 121.0(8)
C24 C23 C22 124.3(9)
C23 C24 C25 116.0(9)
C23 C24 C27 125.1(8)
C25 C24 C27 118.7(9)
C24 C25 H25 120.2
C26 C25 C24 119.6(10)
C26 C25 H25 120.2
C21 C26 C25 122.8(10)
C21 C26 H26 118.6
C25 C26 H26 118.6
C28 C27 C24 118.8(9)
C28 C27 C32 120.2(9)
C32 C27 C24 121.1(8)
C27 C28 H28 120.7
C27 C28 C29 118.6(10)
C29 C28 H28 120.7
C28 C29 H29 119.1
C30 C29 C28 121.8(10)
C30 C29 H29 119.1
C29 C30 C33 122.3(10)
C31 C30 C29 115.8(10)
C31 C30 C33 121.7(10)
C30 C31 H31 117.6
C30 C31 C32 124.8(10)
C32 C31 H31 117.6
C27 C32 C31 118.7(9)
C27 C32 H32 120.7
C31 C32 H32 120.7
C30 C33 H33 108.0
C34 C33 C30 111.6(12)
C34 C33 H33 108.0
C38 C33 C30 112.2(11)
C38 C33 H33 108.0
C38 C33 C34 108.8(11)
C33 C34 H34A 109.8
C33 C34 H34B 109.8
C33 C34 C35 109.3(13)
H34A C34 H34B 108.3
C35 C34 H34A 109.8
C35 C34 H34B 109.8
C34 C35 H35A 108.5
C34 C35 H35B 108.5
H35A C35 H35B 107.5
C36 C35 C34 114.9(12)
C36 C35 H35A 108.5
C36 C35 H35B 108.5
C35 C36 H36 109.4
C35 C36 C37 110.9(14)
C35 C36 C39 105.4(11)
C37 C36 H36 109.4
C37 C36 C39 112.2(14)
C39 C36 H36 109.4
C36 C37 H37A 110.1
C36 C37 H37B 110.1
C36 C37 C38 107.9(14)
H37A C37 H37B 108.4
C38 C37 H37A 110.1
C38 C37 H37B 110.1
C33 C38 C37 111.0(13)
C33 C38 H38A 109.4
C33 C38 H38B 109.4
C37 C38 H38A 109.4
C37 C38 H38B 109.4
H38A C38 H38B 108.0
C36 C39 H39 123.8
C40 C39 C36 112.5(11)
C40 C39 H39 123.8
C39 C40 H40 130.6
C39 C40 C41 98.8(11)
C41 C40 H40 130.6
C40 C41 H41A 111.9
C40 C41 H41B 111.9
H41A C41 H41B 109.6
C42 C41 C40 99.1(11)
C42 C41 H41A 111.9
C42 C41 H41B 111.9
C41 C42 H42A 110.1
C41 C42 H42B 110.1
C41 C42 C43 108.1(12)
H42A C42 H42B 108.4
C43 C42 H42A 110.1
C43 C42 H42B 110.1
C42 C43 H43A 109.5
C42 C43 H43B 109.5
C42 C43 H43C 109.5
H43A C43 H43B 109.5
H43A C43 H43C 109.5
H43B C43 H43C 109.5
O1 C44 C12 127.2(7)
O1 C44 C45 110.9(6)
C12 C44 C45 121.8(7)
C44 C45 H45A 107.5
C44 C45 H45B 107.5
H45A C45 H45B 107.0
C46 C45 C44 119.3(6)
C46 C45 H45A 107.5
C46 C45 H45B 107.5
C45 C46 H46A 109.7
C45 C46 H46B 109.7
C45 C46 C47 109.7(6)
H46A C46 H46B 108.2
C47 C46 H46A 109.7
C47 C46 H46B 109.7
C46 C47 H47A 108.7
C46 C47 H47B 108.7
H47A C47 H47B 107.6
C48 C47 C46 114.1(6)
C48 C47 H47A 108.7
C48 C47 H47B 108.7
C47 C48 H48A 109.3
C47 C48 H48B 109.3
C47 C48 C49 111.5(6)
H48A C48 H48B 108.0
C49 C48 H48A 109.3
C49 C48 H48B 109.3
C48 C49 H49A 108.5
C48 C49 H49B 108.5
H49A C49 H49B 107.5
C50 C49 C48 114.9(6)
C50 C49 H49A 108.5
C50 C49 H49B 108.5
C49 C50 H50A 109.6
C49 C50 H50B 109.6
C49 C50 C51 110.1(7)
H50A C50 H50B 108.2
C51 C50 H50A 109.6
C51 C50 H50B 109.6
O3 C51 C50 108.3(6)
O3 C51 H51A 110.0
O3 C51 H51B 110.0
C50 C51 H51A 110.0
C50 C51 H51B 110.0
H51A C51 H51B 108.4
O3 C52 C01L 115.3(7)
C53 C52 O3 127.6(7)
C53 C52 C01L 117.0(7)
C52 C53 H53 119.4
C52 C53 C54 121.2(8)
C54 C53 H53 119.4
C53 C54 H54 117.9
C55 C54 C53 124.2(8)
C55 C54 H54 117.9
C54 C55 C56 114.4(7)
C54 C55 C57 122.8(7)
C56 C55 C57 122.6(7)
F6 C56 C01L 115.4(7)
F6 C56 C55 122.3(7)
C01L C56 C55 122.3(7)
C58 C57 C55 118.9(7)
C58 C57 C62 116.2(8)
C62 C57 C55 124.7(7)
C57 C58 H58 118.3
C59 C58 C57 123.4(8)
C59 C58 H58 118.3
C58 C59 H59 119.2
C58 C59 C60 121.7(8)
C60 C59 H59 119.2
C59 C60 C63 120.1(8)
C61 C60 C59 115.4(8)
C61 C60 C63 124.2(8)
C60 C61 H61 117.9
C60 C61 C62 124.3(9)
C62 C61 H61 117.9
C57 C62 C61 118.9(8)
C57 C62 H62 120.5
C61 C62 H62 120.5
C60 C63 H63 108.1
C64 C63 C60 114.2(8)
C64 C63 H63 108.1
C64 C63 C68 108.6(9)
C68 C63 C60 109.6(8)
C68 C63 H63 108.1
C63 C64 H64A 109.4
C63 C64 H64B 109.4
C63 C64 C65 111.3(9)
H64A C64 H64B 108.0
C65 C64 H64A 109.4
C65 C64 H64B 109.4
C64 C65 H65A 110.2
C64 C65 H65B 110.2
C64 C65 C66 107.8(10)
H65A C65 H65B 108.5
C66 C65 H65A 110.2
C66 C65 H65B 110.2
C65 C66 H66 109.4
C67 C66 C65 107.4(10)
C67 C66 H66 109.4
C67 C66 C69 111.0(9)
C69 C66 C65 110.3(11)
C69 C66 H66 109.4
C66 C67 H67A 109.1
C66 C67 H67B 109.1
C66 C67 C68 112.4(9)
H67A C67 H67B 107.9
C68 C67 H67A 109.1
C68 C67 H67B 109.1
C63 C68 C67 110.3(9)
C63 C68 H68A 109.6
C63 C68 H68B 109.6
C67 C68 H68A 109.6
C67 C68 H68B 109.6
H68A C68 H68B 108.1
C66 C69 H69 120.2
C70 C69 C66 119.7(10)
C70 C69 H69 120.2
C69 C70 H70 123.5
C69 C70 C71 113.1(11)
C71 C70 H70 123.5
C70 C71 H71 116.3
C72 C71 C70 127.3(13)
C72 C71 H71 116.3
C71 C72 H72 127.2
C71 C72 C73 105.6(12)
C73 C72 H72 127.2
C72 C73 H73A 109.5
C72 C73 H73B 109.5
C72 C73 H73C 109.5
H73A C73 H73B 109.5
H73A C73 H73C 109.5
H73B C73 H73C 109.5

loop_
_geom_bond_atom_site_label_1
_geom_bond_atom_site_label_2
_geom_bond_distance
Pt1 O1 1.991(5)
Pt1 O2 2.094(5)
Pt1 N1 1.987(6)
Pt1 C1 1.942(7)
F1 C3 1.359(10)
F2 C5 1.384(10)
F3 C22 1.357(12)
F4 C23 1.365(10)
F5 C01L 1.350(9)
F6 C56 1.317(9)
O1 C44 1.280(9)
O2 C13 1.230(9)
O3 C51 1.442(9)
O3 C52 1.367(9)
O4 C20 1.418(10)
O4 C21 1.359(11)
N1 C7 1.347(10)
N1 C11 1.375(10)
C01L C52 1.399(11)
C01L C56 1.379(11)
C1 C2 1.414(10)
C1 C6 1.396(11)
C2 H2 0.9500
C2 C3 1.343(12)
C3 C4 1.388(14)
C4 H4 0.9500
C4 C5 1.347(12)
C5 C6 1.370(11)
C6 C7 1.470(11)
C7 C8 1.394(12)
C8 H8 0.9500
C8 C9 1.343(13)
C9 H9 0.9500
C9 C10 1.385(13)
C10 H10 0.9500
C10 C11 1.373(13)
C11 H11 0.9500
C12 H12 0.9500
C12 C13 1.417(11)
C12 C44 1.378(10)
C13 C14 1.534(10)
C14 H14A 0.9900
C14 H14B 0.9900
C14 C15 1.494(10)
C15 H15A 0.9900
C15 H15B 0.9900
C15 C16 1.543(10)
C16 H16A 0.9900
C16 H16B 0.9900
C16 C17 1.531(11)
C17 H17A 0.9900
C17 H17B 0.9900
C17 C18 1.532(11)
C18 H18A 0.9900
C18 H18B 0.9900
C18 C19 1.487(11)
C19 H19A 0.9900
C19 H19B 0.9900
C19 C20 1.536(11)
C20 H20A 0.9900
C20 H20B 0.9900
C21 C22 1.372(13)
C21 C26 1.382(15)
C22 C23 1.381(13)
C23 C24 1.364(14)
C24 C25 1.402(13)
C24 C27 1.497(13)
C25 H25 0.9500
C25 C26 1.399(14)
C26 H26 0.9500
C27 C28 1.359(12)
C27 C32 1.376(13)
C28 H28 0.9500
C28 C29 1.420(15)
C29 H29 0.9500
C29 C30 1.388(15)
C30 C31 1.338(14)
C30 C33 1.541(16)
C31 H31 0.9500
C31 C32 1.377(14)
C32 H32 0.9500
C33 H33 1.0000
C33 C34 1.495(17)
C33 C38 1.45(2)
C34 H34A 0.9900
C34 H34B 0.9900
C34 C35 1.521(19)
C35 H35A 0.9900
C35 H35B 0.9900
C35 C36 1.39(2)
C36 H36 1.0000
C36 C37 1.54(2)
C36 C39 1.579(13)
C37 H37A 0.9900
C37 H37B 0.9900
C37 C38 1.60(2)
C38 H38A 0.9900
C38 H38B 0.9900
C39 H39 0.9500
C39 C40 1.521(11)
C40 H40 0.9500
C40 C41 1.573(13)
C41 H41A 0.9900
C41 H41B 0.9900
C41 C42 1.539(13)
C42 H42A 0.9900
C42 H42B 0.9900
C42 C43 1.561(13)
C43 H43A 0.9800
C43 H43B 0.9800
C43 H43C 0.9800
C44 C45 1.511(11)
C45 H45A 0.9900
C45 H45B 0.9900
C45 C46 1.497(11)
C46 H46A 0.9900
C46 H46B 0.9900
C46 C47 1.541(10)
C47 H47A 0.9900
C47 H47B 0.9900
C47 C48 1.503(11)
C48 H48A 0.9900
C48 H48B 0.9900
C48 C49 1.537(10)
C49 H49A 0.9900
C49 H49B 0.9900
C49 C50 1.503(12)
C50 H50A 0.9900
C50 H50B 0.9900
C50 C51 1.531(11)
C51 H51A 0.9900
C51 H51B 0.9900
C52 C53 1.352(11)
C53 H53 0.9500
C53 C54 1.394(12)
C54 H54 0.9500
C54 C55 1.348(11)
C55 C56 1.419(10)
C55 C57 1.485(11)
C57 C58 1.392(11)
C57 C62 1.395(12)
C58 H58 0.9500
C58 C59 1.363(12)
C59 H59 0.9500
C59 C60 1.385(12)
C60 C61 1.372(12)
C60 C63 1.530(13)
C61 H61 0.9500
C61 C62 1.409(13)
C62 H62 0.9500
C63 H63 1.0000
C63 C64 1.480(13)
C63 C68 1.508(15)
C64 H64A 0.9900
C64 H64B 0.9900
C64 C65 1.536(14)
C65 H65A 0.9900
C65 H65B 0.9900
C65 C66 1.62(2)
C66 H66 1.0000
C66 C67 1.450(16)
C66 C69 1.494(11)
C67 H67A 0.9900
C67 H67B 0.9900
C67 C68 1.538(14)
C68 H68A 0.9900
C68 H68B 0.9900
C69 H69 0.9500
C69 C70 1.435(12)
C70 H70 0.9500
C70 C71 1.511(12)
C71 H71 0.9500
C71 C72 1.483(12)
C72 H72 0.9500
C72 C73 1.515(13)
C73 H73A 0.9800
C73 H73B 0.9800
C73 H73C 0.9800
